data_2023075
loop_
_publ_author_name
'Mohamed-Ezzat, Reham A'
'Kariuki, Benson M.'
'Elgemeie, Galal H.'

_publ_section_title
;
 Synthesis and crystal structure of
 <i>N</i>-phenyl-2-(phenyl-sulfan-yl)acetamide.
;
_journal_coeditor_code YZ2049
_journal_issue 'Pt 4'
_journal_name_full 'Acta crystallographica. Section E, Crystallographic communications'
_journal_page_first 392
_journal_page_last 395
_journal_paper_doi 10.1107/S2056989024002573
_journal_volume 80
_journal_year 2024
_chemical_formula_iupac 'C14 H13 N O S'
_chemical_formula_moiety 'C14 H13 N O S'
_chemical_formula_sum 'C14 H13 N O S'
_chemical_formula_weight 243.31
_chemical_name_systematic
;
<i>N</i>-Phenyl-2-(phenylsulfanyl)acetamide
;
_space_group_crystal_system triclinic
_space_group_IT_number 2
_space_group_name_Hall '-P 1'
_space_group_name_H-M_alt 'P -1'
_atom_sites_solution_hydrogens mixed
_atom_sites_solution_primary direct
_audit_creation_method SHELXL-2018/1
_cell_angle_alpha 87.071(4)
_cell_angle_beta 82.110(4)
_cell_angle_gamma 81.110(4)
_cell_formula_units_Z 4
_cell_length_a 5.6768(3)
_cell_length_b 12.0747(6)
_cell_length_c 18.1912(9)
_cell_measurement_reflns_used 3492
_cell_measurement_temperature 293(2)
_cell_measurement_theta_max 28.1010
_cell_measurement_theta_min 3.7280
_cell_volume 1219.72(11)
_computing_cell_refinement
;
CrysAlis PRO (Rigaku OD, 2023
;
_computing_data_collection
;
CrysAlis PRO (Rigaku OD, 2023
;
_computing_data_reduction
;
CrysAlis PRO (Rigaku OD, 2023)
;
_computing_molecular_graphics
;
ORTEP-3 for Windows (Farrugia, 2012)
;
_computing_publication_material
;
WinGX (Farrugia, 2012)
;
_computing_structure_refinement
;
SHELXL (Sheldrick, 2015b)
;
_computing_structure_solution
;
<i>SHELXT</i> (Sheldrick, 2015a)
;
_diffrn_ambient_temperature 293(2)
_diffrn_measured_fraction_theta_full 0.998
_diffrn_measured_fraction_theta_max 0.829
_diffrn_measurement_device_type 'Agilent SuperNova, Dual, Cu at home/near, Atlas'
_diffrn_measurement_method '\w scans'
_diffrn_radiation_type MoK\a
_diffrn_radiation_wavelength 0.71073
_diffrn_reflns_av_R_equivalents 0.0398
_diffrn_reflns_av_unetI/netI 0.0231
_diffrn_reflns_limit_h_max 6
_diffrn_reflns_limit_h_min -7
_diffrn_reflns_limit_k_max 15
_diffrn_reflns_limit_k_min -15
_diffrn_reflns_limit_l_max 24
_diffrn_reflns_limit_l_min -24
_diffrn_reflns_number 7742
_diffrn_reflns_theta_full 25.242
_diffrn_reflns_theta_max 29.718
_diffrn_reflns_theta_min 3.393
_diffrn_standards_decay_% 0
_diffrn_standards_interval_count 0
_diffrn_standards_interval_time 0
_diffrn_standards_number 0
_exptl_absorpt_coefficient_mu 0.247
_exptl_absorpt_correction_T_max 1.00000
_exptl_absorpt_correction_T_min 0.66203
_exptl_absorpt_correction_type multi-scan
_exptl_absorpt_process_details
;
(CrysAlisPro; Rigaku OD, 2023)
;
_exptl_crystal_colour yellow
_exptl_crystal_density_diffrn 1.325
_exptl_crystal_description needle
_exptl_crystal_F_000 512
_exptl_crystal_size_max 0.540
_exptl_crystal_size_mid 0.170
_exptl_crystal_size_min 0.090
_refine_diff_density_max 0.233
_refine_diff_density_min -0.226
_refine_ls_extinction_method none
_refine_ls_goodness_of_fit_ref 1.033
_refine_ls_hydrogen_treatment mixed
_refine_ls_matrix_type full
_refine_ls_number_parameters 314
_refine_ls_number_reflns 7742
_refine_ls_number_restraints 0
_refine_ls_restrained_S_all 1.033
_refine_ls_R_factor_all 0.0778
_refine_ls_R_factor_gt 0.0578
_refine_ls_shift/su_max 0.001
_refine_ls_shift/su_mean 0.000
_refine_ls_structure_factor_coef Fsqd
_refine_ls_weighting_details 'w=1/[\s^2^(Fo^2^)+(0.0737P)^2^+0.5510P] where P=(Fo^2^+2Fc^2^)/3'
_refine_ls_weighting_scheme calc
_refine_ls_wR_factor_gt 0.1526
_refine_ls_wR_factor_ref 0.1622
_reflns_number_gt 5708
_reflns_number_total 7742
_reflns_threshold_expression 'I > 2\s(I)'
_cod_data_source_file yz2049.cif
_cod_data_source_block I
_cod_depositor_comments 'Adding full bibliography for 2023075.cif.'
_cod_database_code 2023075
_shelx_space_group_comment
;
The symmetry employed for this shelxl refinement is uniquely defined
by the following loop, which should always be used as a source of
symmetry information in preference to the above space-group names.
They are only intended as comments.
;
_shelx_estimated_absorpt_t_min 0.878
_shelx_estimated_absorpt_t_max 0.978

loop_
_space_group_symop_operation_xyz
'x, y, z'
'-x, -y, -z'

loop_
_atom_site_type_symbol
_atom_site_label
_atom_site_fract_x
_atom_site_fract_y
_atom_site_fract_z
_atom_site_U_iso_or_equiv
_atom_site_adp_type
_atom_site_calc_flag
_atom_site_occupancy
_atom_site_disorder_assembly
_atom_site_disorder_group
C C1 1.1641(5) -0.1130(2) 0.11013(13) 0.0415(6) Uani d 1 . .
C C2 1.3815(5) -0.1806(3) 0.08899(15) 0.0532(7) Uani d 1 . .
H H2 1.506625 -0.150022 0.060835 0.064 Uiso calc 1 . .
C C3 1.4122(6) -0.2916(3) 0.10934(17) 0.0600(8) Uani d 1 . .
H H3 1.558973 -0.335965 0.095112 0.072 Uiso calc 1 . .
C C4 1.2294(6) -0.3390(3) 0.15062(17) 0.0591(8) Uani d 1 . .
H H4 1.251613 -0.414900 0.164104 0.071 Uiso calc 1 . .
C C5 1.0147(6) -0.2730(3) 0.17151(17) 0.0560(8) Uani d 1 . .
H H5 0.890629 -0.304415 0.199571 0.067 Uiso calc 1 . .
C C6 0.9792(5) -0.1608(2) 0.15170(15) 0.0512(7) Uani d 1 . .
H H6 0.831850 -0.116989 0.166072 0.061 Uiso calc 1 . .
C C7 0.8387(6) 0.0859(3) 0.10985(15) 0.0551(8) Uani d 1 . .
H H7A 0.807561 0.158969 0.085390 0.066 Uiso calc 1 . .
H H7B 0.741087 0.037878 0.090528 0.066 Uiso calc 1 . .
C C8 0.7505(6) 0.0994(2) 0.19250(15) 0.0480(7) Uani d 1 . .
C C9 0.8784(5) 0.1283(2) 0.31338(14) 0.0434(6) Uani d 1 . .
C C10 1.0655(5) 0.0928(3) 0.35418(16) 0.0534(7) Uani d 1 . .
H H10 1.212546 0.058503 0.330670 0.064 Uiso calc 1 . .
C C11 1.0350(7) 0.1082(3) 0.42985(17) 0.0648(9) Uani d 1 . .
H H11 1.161619 0.084293 0.457099 0.078 Uiso calc 1 . .
C C12 0.8180(7) 0.1586(3) 0.46490(18) 0.0689(10) Uani d 1 . .
H H12 0.796532 0.167685 0.515957 0.083 Uiso calc 1 . .
C C13 0.6343(6) 0.1953(3) 0.42445(18) 0.0658(9) Uani d 1 . .
H H13 0.488293 0.230248 0.448232 0.079 Uiso calc 1 . .
C C14 0.6618(6) 0.1812(2) 0.34868(17) 0.0557(7) Uani d 1 . .
H H14 0.535726 0.207188 0.321611 0.067 Uiso calc 1 . .
C C15 0.6954(5) 0.6251(2) 0.38739(14) 0.0483(7) Uani d 1 . .
C C16 0.8379(6) 0.6999(3) 0.40561(17) 0.0594(8) Uani d 1 . .
H H16 0.958419 0.676480 0.435258 0.071 Uiso calc 1 . .
C C17 0.8000(7) 0.8093(3) 0.37954(19) 0.0677(9) Uani d 1 . .
H H17 0.897550 0.859209 0.391344 0.081 Uiso calc 1 . .
C C18 0.6223(6) 0.8462(3) 0.33670(19) 0.0655(9) Uani d 1 . .
H H18 0.598021 0.920754 0.320109 0.079 Uiso calc 1 . .
C C19 0.4793(6) 0.7723(3) 0.31825(19) 0.0667(9) Uani d 1 . .
H H19 0.357922 0.796749 0.289068 0.080 Uiso calc 1 . .
C C21 0.5166(6) 0.6616(3) 0.34325(17) 0.0579(8) Uani d 1 . .
H H21 0.421285 0.611422 0.330344 0.069 Uiso calc 1 . .
C C22 1.0326(6) 0.4309(3) 0.38916(15) 0.0568(8) Uani d 1 . .
H H22A 1.133364 0.478430 0.407477 0.068 Uiso calc 1 . .
H H22B 1.070250 0.356802 0.411605 0.068 Uiso calc 1 . .
C C23 1.1052(6) 0.4220(2) 0.30651(15) 0.0467(7) Uani d 1 . .
C C24 0.9628(5) 0.3906(2) 0.18839(14) 0.0405(6) Uani d 1 . .
C C25 0.7707(5) 0.4253(3) 0.14992(16) 0.0529(7) Uani d 1 . .
H H25 0.626080 0.460022 0.174787 0.063 Uiso calc 1 . .
C C26 0.7913(6) 0.4091(3) 0.07505(18) 0.0619(8) Uani d 1 . .
H H26 0.661178 0.434012 0.049420 0.074 Uiso calc 1 . .
C C27 1.0032(6) 0.3561(3) 0.03737(16) 0.0604(8) Uani d 1 . .
H H27 1.017265 0.344880 -0.013342 0.072 Uiso calc 1 . .
C C28 1.1923(6) 0.3204(3) 0.07640(17) 0.0596(8) Uani d 1 . .
H H28 1.335639 0.284254 0.051660 0.071 Uiso calc 1 . .
C C29 1.1747(5) 0.3368(2) 0.15161(16) 0.0508(7) Uani d 1 . .
H H29 1.304784 0.311726 0.177232 0.061 Uiso calc 1 . .
N N1 0.9169(5) 0.1113(2) 0.23607(13) 0.0484(6) Uani d 1 . .
H H1 1.062(6) 0.103(3) 0.2146(16) 0.058 Uiso d 1 . .
N N2 0.9320(5) 0.4085(2) 0.26590(13) 0.0483(6) Uani d 1 . .
H H2A 0.790(6) 0.419(3) 0.2863(17) 0.058 Uiso d 1 . .
O O1 0.5380(4) 0.1003(2) 0.21474(12) 0.0656(6) Uani d 1 . .
O O2 1.3142(4) 0.4238(2) 0.28135(11) 0.0618(6) Uani d 1 . .
S S1 1.14801(15) 0.03015(6) 0.08281(4) 0.0539(2) Uani d 1 . .
S S2 0.72463(16) 0.48404(7) 0.42268(4) 0.0584(2) Uani d 1 . .

loop_
_atom_site_aniso_label
_atom_site_aniso_U_11
_atom_site_aniso_U_22
_atom_site_aniso_U_33
_atom_site_aniso_U_12
_atom_site_aniso_U_13
_atom_site_aniso_U_23
C1 0.0422(15) 0.0485(15) 0.0349(12) -0.0088(13) -0.0048(11) -0.0066(11)
C2 0.0443(17) 0.0652(19) 0.0493(15) -0.0133(15) 0.0039(13) -0.0050(14)
C3 0.0466(18) 0.061(2) 0.0661(18) 0.0059(16) 0.0017(15) -0.0047(15)
C4 0.057(2) 0.0507(17) 0.0667(19) -0.0023(16) -0.0053(16) -0.0001(14)
C5 0.0492(18) 0.0543(18) 0.0622(18) -0.0114(15) 0.0047(15) -0.0020(14)
C6 0.0398(16) 0.0535(17) 0.0564(16) -0.0038(14) 0.0059(13) -0.0061(13)
C7 0.0588(19) 0.0538(17) 0.0507(16) -0.0015(15) -0.0099(14) 0.0036(13)
C8 0.0507(18) 0.0408(15) 0.0500(15) -0.0009(14) -0.0054(14) 0.0007(12)
C9 0.0444(16) 0.0380(14) 0.0481(14) -0.0100(12) -0.0025(12) -0.0018(11)
C10 0.0424(16) 0.0593(18) 0.0573(16) -0.0067(14) -0.0027(14) -0.0027(13)
C11 0.063(2) 0.080(2) 0.0559(17) -0.0175(19) -0.0163(17) -0.0002(16)
C12 0.069(2) 0.090(3) 0.0513(17) -0.031(2) 0.0012(17) -0.0101(17)
C13 0.056(2) 0.077(2) 0.065(2) -0.0172(18) 0.0091(17) -0.0246(17)
C14 0.0471(17) 0.0543(18) 0.0642(18) -0.0019(15) -0.0043(15) -0.0125(14)
C15 0.0422(16) 0.0599(17) 0.0417(13) -0.0109(14) 0.0069(12) -0.0134(12)
C16 0.058(2) 0.070(2) 0.0545(17) -0.0202(17) -0.0063(15) -0.0116(15)
C17 0.073(2) 0.065(2) 0.070(2) -0.0277(19) -0.0017(18) -0.0116(17)
C18 0.060(2) 0.0559(19) 0.074(2) -0.0052(17) 0.0098(18) -0.0068(16)
C19 0.0473(19) 0.076(2) 0.073(2) 0.0004(18) -0.0070(17) -0.0035(18)
C21 0.0455(17) 0.067(2) 0.0643(18) -0.0162(16) -0.0031(15) -0.0167(16)
C22 0.0571(19) 0.0625(19) 0.0470(16) -0.0046(16) 0.0001(14) 0.0019(14)
C23 0.0483(17) 0.0410(15) 0.0475(15) -0.0046(13) 0.0011(14) 0.0025(12)
C24 0.0411(15) 0.0329(13) 0.0468(14) -0.0094(12) 0.0013(12) -0.0017(10)
C25 0.0381(16) 0.0572(18) 0.0602(18) -0.0038(14) 0.0000(14) 0.0000(14)
C26 0.0539(19) 0.073(2) 0.0614(19) -0.0130(17) -0.0140(16) 0.0021(16)
C27 0.063(2) 0.074(2) 0.0471(15) -0.0232(18) 0.0012(15) -0.0110(14)
C28 0.0445(18) 0.066(2) 0.0653(19) -0.0062(16) 0.0060(15) -0.0216(15)
C29 0.0419(16) 0.0496(16) 0.0593(17) 0.0012(14) -0.0058(14) -0.0126(13)
N1 0.0421(14) 0.0522(14) 0.0491(13) -0.0056(12) -0.0002(11) -0.0045(11)
N2 0.0395(13) 0.0554(14) 0.0475(13) -0.0088(12) 0.0058(11) -0.0037(10)
O1 0.0461(13) 0.0878(16) 0.0626(13) -0.0066(12) -0.0069(11) -0.0105(11)
O2 0.0508(13) 0.0819(15) 0.0526(11) -0.0155(12) 0.0021(10) -0.0084(10)
S1 0.0569(5) 0.0547(4) 0.0488(4) -0.0124(4) 0.0008(4) 0.0004(3)
S2 0.0579(5) 0.0655(5) 0.0487(4) -0.0162(4) 0.0119(4) -0.0027(3)

loop_
_atom_type_symbol
_atom_type_description
_atom_type_scat_dispersion_real
_atom_type_scat_dispersion_imag
_atom_type_scat_source
C C 0.0033 0.0016 'International Tables Vol C Tables 4.2.6.8 and 6.1.1.4'
H H 0.0000 0.0000 'International Tables Vol C Tables 4.2.6.8 and 6.1.1.4'
N N 0.0061 0.0033 'International Tables Vol C Tables 4.2.6.8 and 6.1.1.4'
O O 0.0106 0.0060 'International Tables Vol C Tables 4.2.6.8 and 6.1.1.4'
S S 0.1246 0.1234 'International Tables Vol C Tables 4.2.6.8 and 6.1.1.4'

loop_
_geom_angle_atom_site_label_1
_geom_angle_atom_site_label_2
_geom_angle_atom_site_label_3
_geom_angle_site_symmetry_1
_geom_angle_site_symmetry_3
_geom_angle
_geom_angle_publ_flag
C2 C1 C6 . . 118.9(3) ?
C2 C1 S1 . . 116.2(2) ?
C6 C1 S1 . . 124.9(2) ?
C3 C2 C1 . . 120.2(3) ?
C3 C2 H2 . . 119.9 ?
C1 C2 H2 . . 119.9 ?
C2 C3 C4 . . 121.0(3) ?
C2 C3 H3 . . 119.5 ?
C4 C3 H3 . . 119.5 ?
C5 C4 C3 . . 119.0(3) ?
C5 C4 H4 . . 120.5 ?
C3 C4 H4 . . 120.5 ?
C4 C5 C6 . . 121.1(3) ?
C4 C5 H5 . . 119.5 ?
C6 C5 H5 . . 119.5 ?
C5 C6 C1 . . 119.8(3) ?
C5 C6 H6 . . 120.1 ?
C1 C6 H6 . . 120.1 ?
C8 C7 S1 . . 118.2(2) ?
C8 C7 H7A . . 107.8 ?
S1 C7 H7A . . 107.8 ?
C8 C7 H7B . . 107.8 ?
S1 C7 H7B . . 107.8 ?
H7A C7 H7B . . 107.1 ?
O1 C8 N1 . . 124.2(3) ?
O1 C8 C7 . . 119.3(3) ?
N1 C8 C7 . . 116.5(3) ?
C10 C9 C14 . . 119.4(3) ?
C10 C9 N1 . . 118.5(3) ?
C14 C9 N1 . . 122.0(3) ?
C9 C10 C11 . . 120.2(3) ?
C9 C10 H10 . . 119.9 ?
C11 C10 H10 . . 119.9 ?
C12 C11 C10 . . 120.1(3) ?
C12 C11 H11 . . 119.9 ?
C10 C11 H11 . . 119.9 ?
C13 C12 C11 . . 119.7(3) ?
C13 C12 H12 . . 120.2 ?
C11 C12 H12 . . 120.2 ?
C12 C13 C14 . . 121.0(3) ?
C12 C13 H13 . . 119.5 ?
C14 C13 H13 . . 119.5 ?
C13 C14 C9 . . 119.5(3) ?
C13 C14 H14 . . 120.2 ?
C9 C14 H14 . . 120.2 ?
C16 C15 C21 . . 119.5(3) ?
C16 C15 S2 . . 121.9(2) ?
C21 C15 S2 . . 118.5(2) ?
C17 C16 C15 . . 119.4(3) ?
C17 C16 H16 . . 120.3 ?
C15 C16 H16 . . 120.3 ?
C18 C17 C16 . . 121.5(3) ?
C18 C17 H17 . . 119.3 ?
C16 C17 H17 . . 119.3 ?
C17 C18 C19 . . 119.5(3) ?
C17 C18 H18 . . 120.2 ?
C19 C18 H18 . . 120.2 ?
C18 C19 C21 . . 119.8(3) ?
C18 C19 H19 . . 120.1 ?
C21 C19 H19 . . 120.1 ?
C19 C21 C15 . . 120.2(3) ?
C19 C21 H21 . . 119.9 ?
C15 C21 H21 . . 119.9 ?
C23 C22 S2 . . 118.5(2) ?
C23 C22 H22A . . 107.7 ?
S2 C22 H22A . . 107.7 ?
C23 C22 H22B . . 107.7 ?
S2 C22 H22B . . 107.7 ?
H22A C22 H22B . . 107.1 ?
O2 C23 N2 . . 124.4(3) ?
O2 C23 C22 . . 118.9(3) ?
N2 C23 C22 . . 116.6(3) ?
C25 C24 C29 . . 119.6(3) ?
C25 C24 N2 . . 118.3(2) ?
C29 C24 N2 . . 122.2(3) ?
C26 C25 C24 . . 120.4(3) ?
C26 C25 H25 . . 119.8 ?
C24 C25 H25 . . 119.8 ?
C25 C26 C27 . . 120.7(3) ?
C25 C26 H26 . . 119.7 ?
C27 C26 H26 . . 119.7 ?
C28 C27 C26 . . 118.5(3) ?
C28 C27 H27 . . 120.8 ?
C26 C27 H27 . . 120.8 ?
C27 C28 C29 . . 121.5(3) ?
C27 C28 H28 . . 119.3 ?
C29 C28 H28 . . 119.3 ?
C24 C29 C28 . . 119.4(3) ?
C24 C29 H29 . . 120.3 ?
C28 C29 H29 . . 120.3 ?
C8 N1 C9 . . 127.0(3) ?
C8 N1 H1 . . 115(2) ?
C9 N1 H1 . . 118(2) ?
C23 N2 C24 . . 126.2(2) ?
C23 N2 H2A . . 118(2) ?
C24 N2 H2A . . 115(2) ?
C1 S1 C7 . . 103.55(14) ?
C15 S2 C22 . . 102.38(14) ?

loop_
_geom_bond_atom_site_label_1
_geom_bond_atom_site_label_2
_geom_bond_site_symmetry_2
_geom_bond_distance
_geom_bond_publ_flag
C1 C2 . 1.388(4) ?
C1 C6 . 1.389(4) ?
C1 S1 . 1.767(3) ?
C2 C3 . 1.363(4) ?
C2 H2 . 0.9300 ?
C3 C4 . 1.376(5) ?
C3 H3 . 0.9300 ?
C4 C5 . 1.368(4) ?
C4 H4 . 0.9300 ?
C5 C6 . 1.375(4) ?
C5 H5 . 0.9300 ?
C6 H6 . 0.9300 ?
C7 C8 . 1.527(4) ?
C7 S1 . 1.791(3) ?
C7 H7A . 0.9700 ?
C7 H7B . 0.9700 ?
C8 O1 . 1.217(4) ?
C8 N1 . 1.342(4) ?
C9 C10 . 1.380(4) ?
C9 C14 . 1.384(4) ?
C9 N1 . 1.414(3) ?
C10 C11 . 1.382(4) ?
C10 H10 . 0.9300 ?
C11 C12 . 1.373(5) ?
C11 H11 . 0.9300 ?
C12 C13 . 1.364(5) ?
C12 H12 . 0.9300 ?
C13 C14 . 1.382(4) ?
C13 H13 . 0.9300 ?
C14 H14 . 0.9300 ?
C15 C16 . 1.382(4) ?
C15 C21 . 1.385(4) ?
C15 S2 . 1.781(3) ?
C16 C17 . 1.375(5) ?
C16 H16 . 0.9300 ?
C17 C18 . 1.366(5) ?
C17 H17 . 0.9300 ?
C18 C19 . 1.378(5) ?
C18 H18 . 0.9300 ?
C19 C21 . 1.385(5) ?
C19 H19 . 0.9300 ?
C21 H21 . 0.9300 ?
C22 C23 . 1.508(4) ?
C22 S2 . 1.800(3) ?
C22 H22A . 0.9700 ?
C22 H22B . 0.9700 ?
C23 O2 . 1.215(4) ?
C23 N2 . 1.342(4) ?
C24 C25 . 1.376(4) ?
C24 C29 . 1.378(4) ?
C24 N2 . 1.420(3) ?
C25 C26 . 1.373(4) ?
C25 H25 . 0.9300 ?
C26 C27 . 1.381(5) ?
C26 H26 . 0.9300 ?
C27 C28 . 1.370(5) ?
C27 H27 . 0.9300 ?
C28 C29 . 1.380(4) ?
C28 H28 . 0.9300 ?
C29 H29 . 0.9300 ?
N1 H1 . 0.86(3) ?
N2 H2A . 0.83(3) ?

loop_
_geom_hbond_atom_site_label_D
_geom_hbond_atom_site_label_H
_geom_hbond_atom_site_label_A
_geom_hbond_site_symmetry_A
_geom_hbond_distance_DH
_geom_hbond_distance_HA
_geom_hbond_distance_DA
_geom_hbond_angle_DHA
_geom_hbond_publ_flag
N1 H1 O1 1_655 0.86(3) 2.70(3) 3.477(3) 152(3) yes
N2 H2A O2 1_455 0.83(3) 2.71(4) 3.456(3) 150(3) yes

loop_
_geom_torsion_atom_site_label_1
_geom_torsion_atom_site_label_2
_geom_torsion_atom_site_label_3
_geom_torsion_atom_site_label_4
_geom_torsion_site_symmetry_1
_geom_torsion_site_symmetry_2
_geom_torsion_site_symmetry_3
_geom_torsion_site_symmetry_4
_geom_torsion
_geom_torsion_publ_flag
C6 C1 C2 C3 . . . . -0.5(4) ?
S1 C1 C2 C3 . . . . 178.3(2) ?
C1 C2 C3 C4 . . . . 0.4(5) ?
C2 C3 C4 C5 . . . . -0.3(5) ?
C3 C4 C5 C6 . . . . 0.3(5) ?
C4 C5 C6 C1 . . . . -0.4(5) ?
C2 C1 C6 C5 . . . . 0.5(4) ?
S1 C1 C6 C5 . . . . -178.2(2) ?
S1 C7 C8 O1 . . . . -155.7(3) ?
S1 C7 C8 N1 . . . . 25.3(4) ?
C14 C9 C10 C11 . . . . 1.3(4) ?
N1 C9 C10 C11 . . . . 179.9(3) ?
C9 C10 C11 C12 . . . . 0.1(5) ?
C10 C11 C12 C13 . . . . -1.2(5) ?
C11 C12 C13 C14 . . . . 0.8(5) ?
C12 C13 C14 C9 . . . . 0.6(5) ?
C10 C9 C14 C13 . . . . -1.6(4) ?
N1 C9 C14 C13 . . . . 179.8(3) ?
C21 C15 C16 C17 . . . . -0.1(4) ?
S2 C15 C16 C17 . . . . -177.0(2) ?
C15 C16 C17 C18 . . . . 0.8(5) ?
C16 C17 C18 C19 . . . . -0.8(5) ?
C17 C18 C19 C21 . . . . 0.0(5) ?
C18 C19 C21 C15 . . . . 0.7(5) ?
C16 C15 C21 C19 . . . . -0.7(4) ?
S2 C15 C21 C19 . . . . 176.3(2) ?
S2 C22 C23 O2 . . . . 155.3(3) ?
S2 C22 C23 N2 . . . . -27.0(4) ?
C29 C24 C25 C26 . . . . -1.6(4) ?
N2 C24 C25 C26 . . . . -179.5(3) ?
C24 C25 C26 C27 . . . . 1.1(5) ?
C25 C26 C27 C28 . . . . -0.1(5) ?
C26 C27 C28 C29 . . . . -0.3(5) ?
C25 C24 C29 C28 . . . . 1.2(4) ?
N2 C24 C29 C28 . . . . 179.0(3) ?
C27 C28 C29 C24 . . . . -0.2(5) ?
O1 C8 N1 C9 . . . . -0.9(5) ?
C7 C8 N1 C9 . . . . 178.0(2) ?
C10 C9 N1 C8 . . . . 153.0(3) ?
C14 C9 N1 C8 . . . . -28.4(4) ?
O2 C23 N2 C24 . . . . 2.1(5) ?
C22 C23 N2 C24 . . . . -175.4(2) ?
C25 C24 N2 C23 . . . . -152.4(3) ?
C29 C24 N2 C23 . . . . 29.7(4) ?
C2 C1 S1 C7 . . . . 173.7(2) ?
C6 C1 S1 C7 . . . . -7.6(3) ?
C8 C7 S1 C1 . . . . 72.1(3) ?
C16 C15 S2 C22 . . . . -59.3(3) ?
C21 C15 S2 C22 . . . . 123.7(2) ?
C23 C22 S2 C15 . . . . -65.1(3) ?
